data_7039730
loop_
_publ_author_name
'Valyaev, Dmitry A.'
'Uvarova, Marina A.'
'Grineva, Alina A.'
'C\'esar, Vincent'
'Nefedov, Sergei N.'
'Lugan, No\"el'

_publ_section_title
;
 Post-coordination backbone functionalization of an imidazol-2-ylidene and
 its application to synthesize heteropolymetallic complexes incorporating
 the ambidentate IMes(CO2(-)) ligand.
;
_journal_issue 30
_journal_name_full 'Dalton transactions (Cambridge, England : 2003)'
_journal_page_first 11953
_journal_page_last 11957
_journal_paper_doi 10.1039/c6dt02060g
_journal_volume 45
_journal_year 2016
_chemical_formula_moiety 'C29 H29 Mn N2 O4, C6 H6'
_chemical_formula_sum 'C35 H35 Mn N2 O4'
_chemical_formula_weight 602.59
_space_group_IT_number 88
_symmetry_cell_setting tetragonal
_symmetry_Int_Tables_number 88
_symmetry_space_group_name_Hall '-I 4ad'
_symmetry_space_group_name_H-M 'I 41/a :2'
_atom_sites_solution_hydrogens mixed
_audit_creation_date 2016-05-09T17:52:06-00:00
_audit_creation_method 'WinGX routine CIF_UPDATE'
_audit_update_record
;
2016-05-20 deposited with the CCDC.
2016-06-29 downloaded from the CCDC.
;
_cell_angle_alpha 90
_cell_angle_beta 90
_cell_angle_gamma 90
_cell_formula_units_Z 16
_cell_length_a 18.0191(6)
_cell_length_b 18.0191(6)
_cell_length_c 37.650(3)
_cell_measurement_reflns_used 9999
_cell_measurement_temperature 150(2)
_cell_measurement_theta_max 37.75
_cell_measurement_theta_min 2.51
_cell_measurement_wavelength 0.71073
_cell_volume 12224.5(11)
_computing_structure_refinement 'SHELXL-2014/7 (Sheldrick, 2014)'
_diffrn_ambient_temperature 150(2)
_diffrn_measured_fraction_theta_full 0.999
_diffrn_measured_fraction_theta_max 0.995
_diffrn_measurement_device_type 'Bruker Smart / APEX II'
_diffrn_measurement_method 'omega scans'
_diffrn_radiation_monochromator graphite
_diffrn_radiation_probe x-ray
_diffrn_radiation_type MoK\a
_diffrn_radiation_wavelength 0.71073
_diffrn_reflns_av_R_equivalents 0.0291
_diffrn_reflns_av_unetI/netI 0.0302
_diffrn_reflns_Laue_measured_fraction_full 0.999
_diffrn_reflns_Laue_measured_fraction_max 0.995
_diffrn_reflns_limit_h_max 25
_diffrn_reflns_limit_h_min -18
_diffrn_reflns_limit_k_max 14
_diffrn_reflns_limit_k_min -25
_diffrn_reflns_limit_l_max 52
_diffrn_reflns_limit_l_min -51
_diffrn_reflns_number 31624
_diffrn_reflns_point_group_measured_fraction_full 0.999
_diffrn_reflns_point_group_measured_fraction_max 0.995
_diffrn_reflns_theta_full 25.242
_diffrn_reflns_theta_max 29.999
_diffrn_reflns_theta_min 2.506
_diffrn_standards_decay_% 0
_diffrn_standards_interval_count 0
_diffrn_standards_number 0
_exptl_absorpt_coefficient_mu 0.473
_exptl_absorpt_correction_T_max 0.911
_exptl_absorpt_correction_T_min 0.895
_exptl_absorpt_correction_type multi-scan
_exptl_absorpt_process_details
;
'SADABS, Sheldrick, Bruker, 2000'
;
_exptl_crystal_colour yellow
_exptl_crystal_density_diffrn 1.31
_exptl_crystal_density_method 'not measured'
_exptl_crystal_description cubic
_exptl_crystal_F_000 5056
_exptl_crystal_size_max 0.24
_exptl_crystal_size_mid 0.22
_exptl_crystal_size_min 0.20
_refine_diff_density_max 0.37
_refine_diff_density_min -0.292
_refine_diff_density_rms 0.056
_refine_ls_extinction_method none
_refine_ls_goodness_of_fit_ref 1.035
_refine_ls_hydrogen_treatment riding
_refine_ls_matrix_type full
_refine_ls_number_parameters 390
_refine_ls_number_reflns 8862
_refine_ls_number_restraints 0
_refine_ls_restrained_S_all 1.035
_refine_ls_R_factor_all 0.0607
_refine_ls_R_factor_gt 0.0404
_refine_ls_shift/su_max 0.001
_refine_ls_shift/su_mean 0
_refine_ls_structure_factor_coef Fsqd
_refine_ls_weighting_details 'w=1/[\s^2^(Fo^2^)+(0.0521P)^2^+10.3475P] where P=(Fo^2^+2Fc^2^)/3'
_refine_ls_weighting_scheme calc
_refine_ls_wR_factor_gt 0.1002
_refine_ls_wR_factor_ref 0.1131
_reflns_Friedel_coverage 0
_reflns_number_gt 6714
_reflns_number_total 8862
_reflns_threshold_expression 'I > 2\s(I)'
_cod_data_source_file c6dt02060g2.cif
_cod_data_source_block complex_3
_cod_depositor_comments 'Adding full bibliography for 7039730--7039732.cif.'
_cod_original_cell_volume 12224.6(12)
_cod_original_sg_symbol_H-M 'I 41/a'
_cod_database_code 7039730

loop_
_symmetry_equiv_pos_as_xyz
'x, y, z'
'-x+1/2, -y, z+1/2'
'-y+3/4, x+1/4, z+1/4'
'y+3/4, -x+3/4, z+3/4'
'x+1/2, y+1/2, z+1/2'
'-x+1, -y+1/2, z+1'
'-y+5/4, x+3/4, z+3/4'
'y+5/4, -x+5/4, z+5/4'
'-x, -y, -z'
'x-1/2, y, -z-1/2'
'y-3/4, -x-1/4, -z-1/4'
'-y-3/4, x-3/4, -z-3/4'
'-x+1/2, -y+1/2, -z+1/2'
'x, y+1/2, -z'
'y-1/4, -x+1/4, -z+1/4'
'-y-1/4, x-1/4, -z-1/4'

loop_
_atom_site_label
_atom_site_type_symbol
_atom_site_fract_x
_atom_site_fract_y
_atom_site_fract_z
_atom_site_U_iso_or_equiv
_atom_site_adp_type
_atom_site_occupancy
_atom_site_site_symmetry_order
_atom_site_calc_flag
_atom_site_refinement_flags_posn
_atom_site_refinement_flags_adp
_atom_site_refinement_flags_occupancy
C1 C 0.36403(10) 0.41299(10) 0.14955(4) 0.0320(3) Uani 1 1 d . . .
C2 C 0.26109(10) 0.40388(10) 0.10345(5) 0.0341(4) Uani 1 1 d . . .
C3 C 0.27299(8) 0.53582(8) 0.14496(4) 0.0223(3) Uani 1 1 d . . .
C4 C 0.23841(8) 0.62049(8) 0.18748(4) 0.0236(3) Uani 1 1 d . . .
C5 C 0.17923(8) 0.60966(9) 0.16633(4) 0.0257(3) Uani 1 1 d . . .
H5 H 0.1320 0.6325 0.1686 0.031 Uiso 1 1 calc R U .
C6 C 0.24530(8) 0.67389(8) 0.21653(4) 0.0240(3) Uani 1 1 d . . .
C11 C 0.37469(11) 0.56645(10) 0.08747(5) 0.0380(4) Uani 1 1 d . . .
H11 H 0.3615 0.6190 0.0932 0.046 Uiso 1 1 calc R U .
C12 C 0.43383(10) 0.52574(10) 0.10263(5) 0.0358(4) Uani 1 1 d . . .
H12 H 0.4703 0.5446 0.1205 0.043 Uiso 1 1 calc R U .
C13 C 0.43378(10) 0.45370(10) 0.08675(5) 0.0363(4) Uani 1 1 d . . .
H13 H 0.4708 0.4134 0.0912 0.044 Uiso 1 1 calc R U .
C14 C 0.37483(11) 0.45137(11) 0.06207(5) 0.0396(4) Uani 1 1 d . . .
H14 H 0.3626 0.4087 0.0461 0.048 Uiso 1 1 calc R U .
C15 C 0.33813(12) 0.52092(12) 0.06251(5) 0.0430(4) Uani 1 1 d . . .
H15 H 0.2952 0.5357 0.0473 0.052 Uiso 1 1 calc R U .
C21 C 0.36322(8) 0.56393(8) 0.19441(4) 0.0231(3) Uani 1 1 d . . .
C22 C 0.42526(9) 0.60863(8) 0.18839(4) 0.0259(3) Uani 1 1 d . . .
C23 C 0.48819(10) 0.59673(10) 0.20942(5) 0.0345(4) Uani 1 1 d . . .
H23 H 0.5317 0.6250 0.2050 0.041 Uiso 1 1 calc R U .
C24 C 0.48862(11) 0.54468(10) 0.23652(5) 0.0405(4) Uani 1 1 d . . .
C25 C 0.42425(12) 0.50477(10) 0.24321(5) 0.0385(4) Uani 1 1 d . . .
H25 H 0.4235 0.4707 0.2625 0.046 Uiso 1 1 calc R U .
C26 C 0.36068(10) 0.51312(9) 0.22249(4) 0.0290(3) Uani 1 1 d . . .
C27A C 0.42404(10) 0.67219(9) 0.16264(5) 0.0319(3) Uani 1 1 d . . .
H22A H 0.3822 0.6662 0.1463 0.048 Uiso 1 1 calc R U .
H22B H 0.4706 0.6730 0.1492 0.048 Uiso 1 1 calc R U .
H22C H 0.4186 0.7189 0.1757 0.048 Uiso 1 1 calc R U .
C28 C 0.55777(14) 0.53275(14) 0.25890(7) 0.0626(7) Uani 1 1 d . . .
H28A H 0.5928 0.5734 0.2547 0.094 Uiso 1 1 calc R U .
H28B H 0.5810 0.4856 0.2523 0.094 Uiso 1 1 calc R U .
H28C H 0.5441 0.5316 0.2841 0.094 Uiso 1 1 calc R U .
C29 C 0.29103(12) 0.47048(10) 0.23082(5) 0.0395(4) Uani 1 1 d . . .
H29A H 0.3012 0.4345 0.2497 0.059 Uiso 1 1 calc R U .
H29B H 0.2743 0.4442 0.2095 0.059 Uiso 1 1 calc R U .
H29C H 0.2523 0.5050 0.2386 0.059 Uiso 1 1 calc R U .
C31 C 0.14670(8) 0.53542(9) 0.11449(4) 0.0259(3) Uani 1 1 d . . .
C32 C 0.13442(9) 0.58049(10) 0.08494(4) 0.0314(3) Uani 1 1 d . . .
C33 C 0.07730(10) 0.55994(12) 0.06184(5) 0.0389(4) Uani 1 1 d . . .
H33 H 0.0686 0.5888 0.0411 0.047 Uiso 1 1 calc R U .
C34 C 0.03296(10) 0.49840(12) 0.06834(5) 0.0415(4) Uani 1 1 d . . .
C35 C 0.04641(10) 0.45626(11) 0.09831(5) 0.0381(4) Uani 1 1 d . . .
H35 H 0.0163 0.4140 0.1027 0.046 Uiso 1 1 calc R U .
C36 C 0.10269(9) 0.47367(10) 0.12223(4) 0.0308(3) Uani 1 1 d . . .
C37 C 0.17757(11) 0.65090(11) 0.07890(5) 0.0418(4) Uani 1 1 d . . .
H37A H 0.2308 0.6404 0.0805 0.063 Uiso 1 1 calc R U .
H37B H 0.1639 0.6875 0.0970 0.063 Uiso 1 1 calc R U .
H37C H 0.1660 0.6706 0.0553 0.063 Uiso 1 1 calc R U .
C38 C -0.03087(13) 0.47908(17) 0.04397(7) 0.0641(7) Uani 1 1 d . . .
H38B H -0.0760 0.4718 0.0581 0.096 Uiso 1 1 calc R U .
H38C H -0.0193 0.4333 0.0310 0.096 Uiso 1 1 calc R U .
H38A H -0.0387 0.5196 0.0270 0.096 Uiso 1 1 calc R U .
C39 C 0.11313(11) 0.42792(11) 0.15510(5) 0.0403(4) Uani 1 1 d . . .
H39B H 0.1293 0.3779 0.1485 0.061 Uiso 1 1 calc R U .
H39A H 0.0661 0.4249 0.1681 0.061 Uiso 1 1 calc R U .
H39C H 0.1508 0.4511 0.1703 0.061 Uiso 1 1 calc R U .
C41 C 0.0000 0.7500 0.01768(9) 0.0544(8) Uani 1 2 d S T P
H41 H 0.0000 0.7500 0.0429 0.065 Uiso 1 2 calc R U P
C42 C -0.05555(13) 0.71450(15) -0.00051(7) 0.0574(6) Uani 1 1 d . . .
H42 H -0.0939 0.6899 0.0122 0.069 Uiso 1 1 calc R U .
C43 C -0.05609(13) 0.71431(15) -0.03713(7) 0.0584(6) Uani 1 1 d . . .
H43 H -0.0947 0.6898 -0.0497 0.070 Uiso 1 1 calc R U .
C44 C 0.0000 0.7500 -0.05533(9) 0.0569(8) Uani 1 2 d S T P
H44 H 0.0000 0.7500 -0.0806 0.068 Uiso 1 2 calc R U P
C51 C -0.0053(2) 0.7140(4) 0.13465(10) 0.143(4) Uani 1 1 d . . .
H51 H -0.0087 0.6884 0.1127 0.172 Uiso 1 1 calc R U .
C52 C -0.01164(14) 0.6751(2) 0.16560(13) 0.1026(14) Uani 1 1 d . . .
H52 H -0.0197 0.6230 0.1653 0.123 Uiso 1 1 calc R U .
C53 C -0.00610(14) 0.71294(16) 0.19727(8) 0.0672(7) Uani 1 1 d . . .
H53 H -0.0108 0.6870 0.2191 0.081 Uiso 1 1 calc R U .
N1 N 0.29561(7) 0.57585(7) 0.17435(3) 0.0218(2) Uani 1 1 d . . .
N2 N 0.20008(7) 0.55922(7) 0.14079(3) 0.0242(3) Uani 1 1 d . . .
O1 O 0.38829(9) 0.37389(8) 0.17122(4) 0.0502(4) Uani 1 1 d . . .
O2 O 0.22122(8) 0.35739(8) 0.09350(4) 0.0527(4) Uani 1 1 d . . .
O3 O 0.30502(6) 0.69583(6) 0.22782(3) 0.0306(2) Uani 1 1 d . . .
O4 O 0.17984(6) 0.69591(7) 0.22812(3) 0.0299(2) Uani 1 1 d . . .
Mn1 Mn 0.33161(2) 0.46883(2) 0.11409(2) 0.02335(7) Uani 1 1 d . . .
H4 H 0.1847(12) 0.7291(12) 0.2422(6) 0.040 Uiso 1 1 d . U .

loop_
_atom_site_aniso_label
_atom_site_aniso_U_11
_atom_site_aniso_U_22
_atom_site_aniso_U_33
_atom_site_aniso_U_23
_atom_site_aniso_U_13
_atom_site_aniso_U_12
C1 0.0355(9) 0.0306(8) 0.0297(8) -0.0050(6) 0.0053(7) 0.0061(7)
C2 0.0311(8) 0.0349(9) 0.0364(9) -0.0114(7) 0.0035(7) -0.0005(7)
C3 0.0220(7) 0.0227(7) 0.0223(7) -0.0010(5) 0.0001(5) -0.0025(5)
C4 0.0235(7) 0.0224(7) 0.0248(7) -0.0033(5) 0.0033(5) 0.0004(5)
C5 0.0232(7) 0.0266(7) 0.0272(7) -0.0045(6) 0.0027(6) 0.0008(6)
C6 0.0271(7) 0.0208(7) 0.0239(7) -0.0016(5) 0.0024(5) 0.0009(6)
C11 0.0474(11) 0.0309(9) 0.0357(9) 0.0030(7) 0.0128(8) -0.0030(8)
C12 0.0308(9) 0.0348(9) 0.0418(9) -0.0037(7) 0.0110(7) -0.0072(7)
C13 0.0323(9) 0.0367(9) 0.0399(9) -0.0056(7) 0.0146(7) -0.0029(7)
C14 0.0497(11) 0.0429(10) 0.0262(8) -0.0063(7) 0.0108(7) -0.0036(8)
C15 0.0547(12) 0.0479(11) 0.0262(9) 0.0038(8) 0.0038(8) 0.0015(9)
C21 0.0248(7) 0.0208(7) 0.0237(7) -0.0048(5) -0.0020(5) 0.0022(5)
C22 0.0255(7) 0.0233(7) 0.0288(7) -0.0064(6) -0.0011(6) 0.0014(6)
C23 0.0277(8) 0.0342(9) 0.0415(9) -0.0118(7) -0.0077(7) 0.0027(7)
C24 0.0458(11) 0.0356(9) 0.0400(10) -0.0130(7) -0.0194(8) 0.0135(8)
C25 0.0597(12) 0.0278(8) 0.0281(8) -0.0021(6) -0.0118(8) 0.0110(8)
C26 0.0406(9) 0.0214(7) 0.0250(7) -0.0038(6) -0.0006(6) 0.0024(6)
C27A 0.0303(8) 0.0286(8) 0.0369(9) -0.0003(6) 0.0030(7) -0.0061(6)
C28 0.0626(15) 0.0586(14) 0.0666(15) -0.0156(12) -0.0407(12) 0.0188(11)
C29 0.0549(12) 0.0297(9) 0.0339(9) 0.0018(7) 0.0095(8) -0.0059(8)
C31 0.0205(7) 0.0309(8) 0.0263(7) -0.0071(6) -0.0014(5) 0.0003(6)
C32 0.0264(8) 0.0371(9) 0.0307(8) -0.0020(7) -0.0008(6) 0.0025(7)
C33 0.0319(9) 0.0538(11) 0.0309(9) -0.0004(8) -0.0070(7) 0.0042(8)
C34 0.0260(8) 0.0598(12) 0.0389(10) -0.0091(9) -0.0063(7) -0.0032(8)
C35 0.0264(8) 0.0463(10) 0.0417(10) -0.0077(8) 0.0001(7) -0.0098(7)
C36 0.0246(8) 0.0367(9) 0.0312(8) -0.0049(7) 0.0025(6) -0.0023(6)
C37 0.0417(10) 0.0402(10) 0.0434(10) 0.0076(8) -0.0049(8) -0.0025(8)
C38 0.0419(12) 0.0933(19) 0.0570(14) -0.0014(13) -0.0212(10) -0.0162(12)
C39 0.0432(10) 0.0413(10) 0.0365(9) 0.0016(8) 0.0032(8) -0.0084(8)
C41 0.0457(17) 0.074(2) 0.0437(16) 0.000 0.000 0.0040(15)
C42 0.0428(12) 0.0716(16) 0.0578(13) 0.0087(12) 0.0037(10) -0.0093(11)
C43 0.0442(12) 0.0698(16) 0.0613(14) -0.0073(12) -0.0086(10) -0.0093(11)
C44 0.0549(19) 0.076(2) 0.0399(15) 0.000 0.000 0.0087(17)
C51 0.0272(15) 0.329(11) 0.0732(18) -0.066(3) -0.0033(18) -0.002(4)
C52 0.0277(12) 0.112(3) 0.168(4) -0.054(3) -0.0163(19) 0.0096(14)
C53 0.0427(13) 0.0855(18) 0.0733(16) 0.0127(14) -0.0077(12) 0.0182(14)
N1 0.0216(6) 0.0211(6) 0.0226(6) -0.0026(4) 0.0011(4) -0.0006(5)
N2 0.0209(6) 0.0261(6) 0.0258(6) -0.0053(5) -0.0001(5) -0.0011(5)
O1 0.0716(10) 0.0453(8) 0.0338(7) 0.0016(6) 0.0006(7) 0.0226(7)
O2 0.0426(8) 0.0483(8) 0.0673(10) -0.0249(7) 0.0026(7) -0.0134(6)
O3 0.0269(6) 0.0310(6) 0.0338(6) -0.0132(5) 0.0000(5) 0.0015(4)
O4 0.0262(6) 0.0311(6) 0.0325(6) -0.0130(5) 0.0039(5) -0.0008(5)
Mn1 0.02309(12) 0.02455(12) 0.02242(12) -0.00415(8) 0.00194(8) -0.00057(9)

loop_
_atom_type_symbol
_atom_type_description
_atom_type_scat_dispersion_real
_atom_type_scat_dispersion_imag
_atom_type_scat_source
C C 0.0033 0.0016 'International Tables Vol C Tables 4.2.6.8 and 6.1.1.4'
H H 0 0 'International Tables Vol C Tables 4.2.6.8 and 6.1.1.4'
N N 0.0061 0.0033 'International Tables Vol C Tables 4.2.6.8 and 6.1.1.4'
O O 0.0106 0.006 'International Tables Vol C Tables 4.2.6.8 and 6.1.1.4'
Mn Mn 0.3368 0.7283 'International Tables Vol C Tables 4.2.6.8 and 6.1.1.4'

loop_
_geom_angle_atom_site_label_1
_geom_angle_atom_site_label_2
_geom_angle_atom_site_label_3
_geom_angle
_geom_angle_site_symmetry_1
O1 C1 Mn1 175.46(15) .
O2 C2 Mn1 171.37(16) .
N1 C3 N2 102.18(12) .
N1 C3 Mn1 129.08(11) .
N2 C3 Mn1 128.55(10) .
C5 C4 N1 106.97(13) .
C5 C4 C6 127.28(14) .
N1 C4 C6 125.49(13) .
C4 C5 N2 107.05(13) .
C4 C5 H5 126.5 .
N2 C5 H5 126.5 .
O3 C6 O4 125.09(14) .
O3 C6 C4 123.21(14) .
O4 C6 C4 111.69(13) .
C15 C11 C12 108.61(17) .
C15 C11 Mn1 70.66(11) .
C12 C11 Mn1 70.27(10) .
C15 C11 H11 125.7 .
C12 C11 H11 125.7 .
Mn1 C11 H11 125.7 .
C11 C12 C13 107.56(17) .
C11 C12 Mn1 71.52(10) .
C13 C12 Mn1 69.54(10) .
C11 C12 H12 126.2 .
C13 C12 H12 126.2 .
Mn1 C12 H12 126.2 .
C14 C13 C12 107.62(17) .
C14 C13 Mn1 70.80(10) .
C12 C13 Mn1 71.43(10) .
C14 C13 H13 126.1 .
C12 C13 H13 126.1 .
Mn1 C13 H13 126.1 .
C13 C14 C15 108.49(17) .
C13 C14 Mn1 70.47(10) .
C15 C14 Mn1 71.82(10) .
C13 C14 H14 125.7 .
C15 C14 H14 125.7 .
Mn1 C14 H14 125.7 .
C11 C15 C14 107.71(18) .
C11 C15 Mn1 71.29(10) .
C14 C15 Mn1 69.62(10) .
C11 C15 H15 126.1 .
C14 C15 H15 126.1 .
Mn1 C15 H15 126.1 .
C22 C21 C26 121.75(14) .
C22 C21 N1 120.19(13) .
C26 C21 N1 117.59(14) .
C21 C22 C23 117.94(15) .
C21 C22 C27A 122.23(14) .
C23 C22 C27A 119.62(15) .
C24 C23 C22 121.65(17) .
C24 C23 H23 119.2 .
C22 C23 H23 119.2 .
C23 C24 C25 118.66(16) .
C23 C24 C28 120.6(2) .
C25 C24 C28 120.8(2) .
C24 C25 C26 121.95(16) .
C24 C25 H25 119.0 .
C26 C25 H25 119.0 .
C25 C26 C21 117.81(16) .
C25 C26 C29 120.91(16) .
C21 C26 C29 121.26(15) .
C22 C27A H22A 109.5 .
C22 C27A H22B 109.5 .
H22A C27A H22B 109.5 .
C22 C27A H22C 109.5 .
H22A C27A H22C 109.5 .
H22B C27A H22C 109.5 .
C24 C28 H28A 109.5 .
C24 C28 H28B 109.5 .
H28A C28 H28B 109.5 .
C24 C28 H28C 109.5 .
H28A C28 H28C 109.5 .
H28B C28 H28C 109.5 .
C26 C29 H29A 109.5 .
C26 C29 H29B 109.5 .
H29A C29 H29B 109.5 .
C26 C29 H29C 109.5 .
H29A C29 H29C 109.5 .
H29B C29 H29C 109.5 .
C32 C31 C36 122.66(15) .
C32 C31 N2 118.63(14) .
C36 C31 N2 118.12(14) .
C31 C32 C33 117.33(16) .
C31 C32 C37 121.96(15) .
C33 C32 C37 120.63(16) .
C34 C33 C32 121.71(17) .
C34 C33 H33 119.1 .
C32 C33 H33 119.1 .
C35 C34 C33 118.82(16) .
C35 C34 C38 120.17(19) .
C33 C34 C38 121.0(2) .
C34 C35 C36 122.16(17) .
C34 C35 H35 118.9 .
C36 C35 H35 118.9 .
C35 C36 C31 117.27(16) .
C35 C36 C39 120.11(16) .
C31 C36 C39 122.60(15) .
C32 C37 H37A 109.5 .
C32 C37 H37B 109.5 .
H37A C37 H37B 109.5 .
C32 C37 H37C 109.5 .
H37A C37 H37C 109.5 .
H37B C37 H37C 109.5 .
C34 C38 H38B 109.5 .
C34 C38 H38C 109.5 .
H38B C38 H38C 109.5 .
C34 C38 H38A 109.5 .
H38B C38 H38A 109.5 .
H38C C38 H38A 109.5 .
C36 C39 H39B 109.5 .
C36 C39 H39A 109.5 .
H39B C39 H39A 109.5 .
C36 C39 H39C 109.5 .
H39B C39 H39C 109.5 .
H39A C39 H39C 109.5 .
C42 C41 C42 120.1(3) 6_464
C42 C41 H41 120.0 6_464
C42 C41 H41 120.0 .
C41 C42 C43 120.4(2) .
C41 C42 H42 119.8 .
C43 C42 H42 119.8 .
C42 C43 C44 119.3(2) .
C42 C43 H43 120.3 .
C44 C43 H43 120.3 .
C43 C44 C43 120.5(3) 6_464
C43 C44 H44 119.8 6_464
C43 C44 H44 119.8 .
C51 C51 C52 121.4(3) 6_464
C51 C51 H51 119.3 6_464
C52 C51 H51 119.3 .
C51 C52 C53 118.6(4) .
C51 C52 H52 120.7 .
C53 C52 H52 120.7 .
C53 C53 C52 120.0(2) 6_464
C53 C53 H53 120.0 6_464
C52 C53 H53 120.0 .
C3 N1 C4 111.46(12) .
C3 N1 C21 125.99(12) .
C4 N1 C21 121.39(12) .
C5 N2 C3 112.33(12) .
C5 N2 C31 119.55(12) .
C3 N2 C31 128.09(12) .
C6 O4 H4 110.1(15) .
C1 Mn1 C2 91.81(9) .
C1 Mn1 C3 94.58(7) .
C2 Mn1 C3 98.78(7) .
C1 Mn1 C13 90.37(8) .
C2 Mn1 C13 115.24(7) .
C3 Mn1 C13 145.46(7) .
C1 Mn1 C14 119.24(8) .
C2 Mn1 C14 87.53(8) .
C3 Mn1 C14 145.50(7) .
C13 Mn1 C14 38.73(8) .
C1 Mn1 C12 98.02(8) .
C2 Mn1 C12 151.96(7) .
C3 Mn1 C12 106.48(6) .
C13 Mn1 C12 39.03(7) .
C14 Mn1 C12 64.74(7) .
C1 Mn1 C15 155.05(8) .
C2 Mn1 C15 97.05(8) .
C3 Mn1 C15 106.96(7) .
C13 Mn1 C15 64.76(8) .
C14 Mn1 C15 38.56(8) .
C12 Mn1 C15 64.29(8) .
C1 Mn1 C11 133.73(8) .
C2 Mn1 C11 133.45(8) .
C3 Mn1 C11 88.15(7) .
C13 Mn1 C11 64.56(7) .
C14 Mn1 C11 64.16(7) .
C12 Mn1 C11 38.21(7) .
C15 Mn1 C11 38.05(7) .

loop_
_geom_bond_atom_site_label_1
_geom_bond_atom_site_label_2
_geom_bond_distance
_geom_bond_site_symmetry_2
C1 O1 1.163(2) .
C1 Mn1 1.7710(18) .
C2 O2 1.165(2) .
C2 Mn1 1.7734(18) .
C3 N1 1.3825(18) .
C3 N2 1.3887(19) .
C3 Mn1 1.9808(15) .
C4 C5 1.345(2) .
C4 N1 1.3977(18) .
C4 C6 1.462(2) .
C5 N2 1.3755(19) .
C5 H5 0.9500 .
C6 O3 1.2226(19) .
C6 O4 1.3187(18) .
C11 C15 1.411(3) .
C11 C12 1.414(3) .
C11 Mn1 2.1681(17) .
C11 H11 1.0000 .
C12 C13 1.429(2) .
C12 Mn1 2.1518(17) .
C12 H12 1.0000 .
C13 C14 1.412(3) .
C13 Mn1 2.1268(17) .
C13 H13 1.0000 .
C14 C15 1.417(3) .
C14 Mn1 2.1311(17) .
C14 H14 1.0000 .
C15 Mn1 2.1599(18) .
C15 H15 1.0000 .
C21 C22 1.396(2) .
C21 C26 1.399(2) .
C21 N1 1.4495(19) .
C22 C23 1.400(2) .
C22 C27A 1.501(2) .
C23 C24 1.386(3) .
C23 H23 0.9500 .
C24 C25 1.388(3) .
C24 C28 1.520(3) .
C25 C26 1.394(2) .
C25 H25 0.9500 .
C26 C29 1.505(3) .
C27A H22A 0.9800 .
C27A H22B 0.9800 .
C27A H22C 0.9800 .
C28 H28A 0.9800 .
C28 H28B 0.9800 .
C28 H28C 0.9800 .
C29 H29A 0.9800 .
C29 H29B 0.9800 .
C29 H29C 0.9800 .
C31 C32 1.395(2) .
C31 C36 1.397(2) .
C31 N2 1.4453(19) .
C32 C33 1.398(2) .
C32 C37 1.505(3) .
C33 C34 1.389(3) .
C33 H33 0.9500 .
C34 C35 1.381(3) .
C34 C38 1.512(3) .
C35 C36 1.392(2) .
C35 H35 0.9500 .
C36 C39 1.499(3) .
C37 H37A 0.9800 .
C37 H37B 0.9800 .
C37 H37C 0.9800 .
C38 H38B 0.9800 .
C38 H38C 0.9800 .
C38 H38A 0.9800 .
C39 H39B 0.9800 .
C39 H39A 0.9800 .
C39 H39C 0.9800 .
C41 C42 1.371(3) 6_464
C41 C42 1.371(3) .
C41 H41 0.9500 .
C42 C43 1.379(3) .
C42 H42 0.9500 .
C43 C44 1.380(3) .
C43 H43 0.9500 .
C44 C43 1.380(3) 6_464
C44 H44 0.9500 .
C51 C51 1.312(12) 6_464
C51 C52 1.365(6) .
C51 H51 0.9500 .
C52 C53 1.377(5) .
C52 H52 0.9500 .
C53 C53 1.353(6) 6_464
C53 H53 0.9500 .
O4 H4 0.80(2) .
